data_2013820
loop_
_publ_author_name
'Masci, Bernardo'
'Levi Mortera, Stefano'
'Seralessandri, Luca'
'Thu\'ery, Pierre'

_publ_section_title
;5,5'-Di-<i>tert</i>-butyl-2,2'-dihydroxy-3,3'-methylenedibenzaldehyde and
 6,6'-di-<i>tert</i>-butyl-8,8'-methylenebis(spiro[4<i>H</i>-1,3-benzodioxin-2,1'-cyclohexane])
;
_journal_issue 2
_journal_name_full 'Acta Crystallographica Section C'
_journal_page_first o107
_journal_page_last o109
_journal_paper_doi 10.1107/S0108270103027859
_journal_volume 60
_journal_year 2004
_chemical_formula_iupac 'C35 H48 O4'
_chemical_formula_moiety 'C35 H48 O4'
_chemical_formula_sum 'C35 H48 O4'
_chemical_formula_weight 532.73
_chemical_name_systematic
;
6,6'-di-tert-butyl-8,8'-methylenebis(spiro[4H-1,3-benzodioxine-2,1'-
cyclohexane])
;
_space_group_IT_number 14
_symmetry_cell_setting monoclinic
_symmetry_space_group_name_Hall '-P 2yn'
_symmetry_space_group_name_H-M 'P 1 21/n 1'
_atom_sites_solution_hydrogens geom
_atom_sites_solution_primary direct
_atom_sites_solution_secondary difmap
_audit_creation_method SHELXL-97
_cell_angle_alpha 90.00
_cell_angle_beta 91.496(5)
_cell_angle_gamma 90.00
_cell_formula_units_Z 4
_cell_length_a 12.7635(10)
_cell_length_b 10.0278(9)
_cell_length_c 23.2629(13)
_cell_measurement_reflns_used 22732
_cell_measurement_temperature 100(2)
_cell_measurement_theta_max 25.68
_cell_measurement_theta_min 3.04
_cell_volume 2976.4(4)
_computing_cell_refinement 'DENZO--SMN (Otwinowski & Minor, 1997)'
_computing_data_collection 'KappaCCD Server Software (Nonius, 1998)'
_computing_data_reduction 'DENZO--SMN (Otwinowski & Minor, 1997)'
_computing_molecular_graphics 'SHELXTL (Bruker, 1999)'
_computing_publication_material 'SHELXTL and PLATON (Spek, 2000)'
_computing_structure_refinement 'SHELXL97 (Sheldrick, 1997)'
_computing_structure_solution 'SHELXS97 (Sheldrick, 1997)'
_diffrn_ambient_temperature 100(2)
_diffrn_measured_fraction_theta_full 0.995
_diffrn_measured_fraction_theta_max 0.995
_diffrn_measurement_device_type 'Nonius KappaCCD'
_diffrn_measurement_method '\f scans'
_diffrn_radiation_monochromator graphite
_diffrn_radiation_source 'fine-focus sealed tube'
_diffrn_radiation_type MoK\a
_diffrn_radiation_wavelength 0.71073
_diffrn_reflns_av_R_equivalents 0.0632
_diffrn_reflns_av_sigmaI/netI 0.0829
_diffrn_reflns_limit_h_max 15
_diffrn_reflns_limit_h_min 0
_diffrn_reflns_limit_k_max 12
_diffrn_reflns_limit_k_min 0
_diffrn_reflns_limit_l_max 28
_diffrn_reflns_limit_l_min -28
_diffrn_reflns_number 22732
_diffrn_reflns_theta_full 25.68
_diffrn_reflns_theta_max 25.68
_diffrn_reflns_theta_min 3.04
_diffrn_standards_decay_% 0
_diffrn_standards_interval_count 0
_diffrn_standards_interval_time 0
_diffrn_standards_number 0
_exptl_absorpt_coefficient_mu 0.076
_exptl_absorpt_correction_type none
_exptl_crystal_colour colourless
_exptl_crystal_density_diffrn 1.189
_exptl_crystal_density_meas ?
_exptl_crystal_description irregular
_exptl_crystal_F_000 1160
_exptl_crystal_size_max 0.18
_exptl_crystal_size_mid 0.15
_exptl_crystal_size_min 0.09
_refine_diff_density_max 0.217
_refine_diff_density_min -0.238
_refine_ls_extinction_method none
_refine_ls_goodness_of_fit_ref 1.018
_refine_ls_hydrogen_treatment constr
_refine_ls_matrix_type full
_refine_ls_number_parameters 358
_refine_ls_number_reflns 5621
_refine_ls_number_restraints 0
_refine_ls_restrained_S_all 1.018
_refine_ls_R_factor_all 0.1089
_refine_ls_R_factor_gt 0.0556
_refine_ls_shift/su_max 0.001
_refine_ls_shift/su_mean 0.000
_refine_ls_structure_factor_coef Fsqd
_refine_ls_weighting_details 'calc w=1/[\s^2^(Fo^2^)+(0.0648P)^2^+0.6047P] where P=(Fo^2^+2Fc^2^)/3'
_refine_ls_weighting_scheme calc
_refine_ls_wR_factor_gt 0.1214
_refine_ls_wR_factor_ref 0.1469
_reflns_number_gt 3467
_reflns_number_total 5621
_reflns_threshold_expression I>2\s(I)
_cod_data_source_file na1630.cif
_cod_data_source_block II
_cod_depositor_comments
;
The following automatic conversions were performed:

'_exptl_crystal_density_meas' value 'not measured' was changed to '?'
- the value is perceived as not measured.

Automatic conversion script
Id: cif_fix_values 3008 2015-01-20 13:52:24Z robertas 
;
_cod_original_sg_symbol_H-M 'P 21/n'
_cod_database_code 2013820
_cod_database_fobs_code 2013820

loop_
_symmetry_equiv_pos_as_xyz
'x, y, z'
'-x+1/2, y+1/2, -z+1/2'
'-x, -y, -z'
'x-1/2, -y-1/2, z-1/2'

loop_
_atom_site_label
_atom_site_fract_x
_atom_site_fract_y
_atom_site_fract_z
_atom_site_U_iso_or_equiv
_atom_site_adp_type
_atom_site_calc_flag
_atom_site_refinement_flags
_atom_site_occupancy
_atom_site_disorder_assembly
_atom_site_disorder_group
_atom_site_type_symbol
O1 0.16627(14) 0.55834(16) -0.11191(7) 0.0334(4) Uani d . 1 . . O
O2 0.27551(13) 0.73692(15) -0.08596(6) 0.0254(4) Uani d . 1 . . O
O3 0.41987(13) 0.92047(15) 0.10763(6) 0.0271(4) Uani d . 1 . . O
O4 0.54067(13) 0.87491(16) 0.18227(6) 0.0291(4) Uani d . 1 . . O
C1 0.11568(19) 0.7044(2) -0.03450(9) 0.0249(5) Uani d . 1 . . C
C2 0.21211(18) 0.7668(2) -0.04065(9) 0.0225(5) Uani d . 1 . . C
C3 0.24865(18) 0.8606(2) -0.00088(9) 0.0230(5) Uani d . 1 . . C
C4 0.18655(19) 0.8897(2) 0.04579(9) 0.0240(5) Uani d . 1 . . C
H4 0.2110 0.9511 0.0729 0.029 Uiso calc R 1 . . H
C5 0.08878(19) 0.8302(2) 0.05351(9) 0.0245(5) Uani d . 1 . . C
C6 0.05557(19) 0.7372(2) 0.01237(9) 0.0266(5) Uani d . 1 . . C
H6 -0.0090 0.6957 0.0165 0.032 Uiso calc R 1 . . H
C7 0.0207(2) 0.8616(2) 0.10515(9) 0.0286(6) Uani d . 1 . . C
C8 0.0209(3) 0.7409(3) 0.14524(12) 0.0624(10) Uani d . 1 . . C
H8A -0.0100 0.6660 0.1255 0.094 Uiso calc R 1 . . H
H8B -0.0190 0.7611 0.1786 0.094 Uiso calc R 1 . . H
H8C 0.0917 0.7198 0.1569 0.094 Uiso calc R 1 . . H
C9 -0.0911(2) 0.8942(4) 0.08515(13) 0.0609(10) Uani d . 1 . . C
H9A -0.0904 0.9694 0.0596 0.091 Uiso calc R 1 . . H
H9B -0.1324 0.9151 0.1179 0.091 Uiso calc R 1 . . H
H9C -0.1210 0.8187 0.0654 0.091 Uiso calc R 1 . . H
C10 0.0622(2) 0.9799(3) 0.13991(12) 0.0456(7) Uani d . 1 . . C
H10A 0.1315 0.9603 0.1545 0.068 Uiso calc R 1 . . H
H10B 0.0169 0.9966 0.1714 0.068 Uiso calc R 1 . . H
H10C 0.0643 1.0573 0.1157 0.068 Uiso calc R 1 . . H
C11 0.0809(2) 0.6003(2) -0.07752(10) 0.0325(6) Uani d . 1 . . C
H11A 0.0529 0.5240 -0.0574 0.039 Uiso calc R 1 . . H
H11B 0.0255 0.6365 -0.1022 0.039 Uiso calc R 1 . . H
C12 0.22567(19) 0.6667(2) -0.13319(9) 0.0283(6) Uani d . 1 . . C
C13 0.3135(2) 0.6069(2) -0.16699(10) 0.0331(6) Uani d . 1 . . C
H13A 0.2840 0.5486 -0.1965 0.040 Uiso calc R 1 . . H
H13B 0.3576 0.5533 -0.1415 0.040 Uiso calc R 1 . . H
C14 0.3805(2) 0.7139(3) -0.19525(10) 0.0341(6) Uani d . 1 . . C
H14A 0.4179 0.7643 -0.1656 0.041 Uiso calc R 1 . . H
H14B 0.4320 0.6712 -0.2191 0.041 Uiso calc R 1 . . H
C15 0.3136(2) 0.8092(3) -0.23222(10) 0.0392(7) Uani d . 1 . . C
H15A 0.3574 0.8797 -0.2470 0.047 Uiso calc R 1 . . H
H15B 0.2828 0.7611 -0.2647 0.047 Uiso calc R 1 . . H
C16 0.2271(2) 0.8698(3) -0.19672(11) 0.0389(7) Uani d . 1 . . C
H16A 0.1831 0.9259 -0.2213 0.047 Uiso calc R 1 . . H
H16B 0.2583 0.9255 -0.1668 0.047 Uiso calc R 1 . . H
C17 0.1594(2) 0.7634(3) -0.16919(10) 0.0324(6) Uani d . 1 . . C
H17A 0.1085 0.8060 -0.1450 0.039 Uiso calc R 1 . . H
H17B 0.1214 0.7144 -0.1990 0.039 Uiso calc R 1 . . H
C18 0.35272(18) 0.9293(2) -0.00902(9) 0.0250(5) Uani d . 1 . . C
H18A 0.3596 0.9494 -0.0495 0.030 Uiso calc R 1 . . H
H18B 0.3523 1.0134 0.0116 0.030 Uiso calc R 1 . . H
C19 0.44745(19) 0.8499(2) 0.01115(9) 0.0236(5) Uani d . 1 . . C
C20 0.47819(18) 0.8472(2) 0.06929(9) 0.0242(5) Uani d . 1 . . C
C21 0.56665(18) 0.7762(2) 0.08793(9) 0.0242(5) Uani d . 1 . . C
C22 0.62343(19) 0.7048(2) 0.04841(9) 0.0252(5) Uani d . 1 . . C
H22 0.6814 0.6560 0.0613 0.030 Uiso calc R 1 . . H
C23 0.59633(19) 0.7038(2) -0.01019(9) 0.0243(5) Uani d . 1 . . C
C24 0.50765(18) 0.7783(2) -0.02726(9) 0.0236(5) Uani d . 1 . . C
H24 0.4882 0.7798 -0.0661 0.028 Uiso calc R 1 . . H
C25 0.66167(18) 0.6231(2) -0.05205(9) 0.0247(5) Uani d . 1 . . C
C26 0.7762(2) 0.6694(3) -0.04815(12) 0.0468(7) Uani d . 1 . . C
H26A 0.7799 0.7623 -0.0578 0.070 Uiso calc R 1 . . H
H26B 0.8169 0.6188 -0.0745 0.070 Uiso calc R 1 . . H
H26C 0.8033 0.6561 -0.0097 0.070 Uiso calc R 1 . . H
C27 0.6223(2) 0.6374(3) -0.11444(9) 0.0339(6) Uani d . 1 . . C
H27A 0.5511 0.6070 -0.1178 0.051 Uiso calc R 1 . . H
H27B 0.6653 0.5849 -0.1390 0.051 Uiso calc R 1 . . H
H27C 0.6257 0.7294 -0.1257 0.051 Uiso calc R 1 . . H
C28 0.6570(2) 0.4756(2) -0.03569(10) 0.0372(7) Uani d . 1 . . C
H28A 0.6819 0.4645 0.0033 0.056 Uiso calc R 1 . . H
H28B 0.7003 0.4250 -0.0608 0.056 Uiso calc R 1 . . H
H28C 0.5860 0.4447 -0.0393 0.056 Uiso calc R 1 . . H
C29 0.5994(2) 0.7797(2) 0.15068(9) 0.0297(6) Uani d . 1 . . C
H29A 0.5898 0.6919 0.1672 0.036 Uiso calc R 1 . . H
H29B 0.6733 0.8016 0.1541 0.036 Uiso calc R 1 . . H
C30 0.43254(19) 0.8772(2) 0.16626(9) 0.0266(5) Uani d . 1 . . C
C31 0.3838(2) 0.9826(2) 0.20331(10) 0.0316(6) Uani d . 1 . . C
H31A 0.3128 1.0000 0.1893 0.038 Uiso calc R 1 . . H
H31B 0.4234 1.0647 0.2003 0.038 Uiso calc R 1 . . H
C32 0.3814(2) 0.9400(3) 0.26660(10) 0.0374(6) Uani d . 1 . . C
H32A 0.4525 0.9364 0.2823 0.045 Uiso calc R 1 . . H
H32B 0.3432 1.0060 0.2882 0.045 Uiso calc R 1 . . H
C33 0.3296(2) 0.8040(3) 0.27383(10) 0.0412(7) Uani d . 1 . . C
H33A 0.2558 0.8105 0.2633 0.049 Uiso calc R 1 . . H
H33B 0.3353 0.7772 0.3139 0.049 Uiso calc R 1 . . H
C34 0.3811(2) 0.6987(3) 0.23651(10) 0.0362(6) Uani d . 1 . . C
H34A 0.3440 0.6148 0.2400 0.043 Uiso calc R 1 . . H
H34B 0.4530 0.6851 0.2498 0.043 Uiso calc R 1 . . H
C35 0.3794(2) 0.7425(2) 0.17354(10) 0.0310(6) Uani d . 1 . . C
H35A 0.4150 0.6762 0.1508 0.037 Uiso calc R 1 . . H
H35B 0.3074 0.7482 0.1594 0.037 Uiso calc R 1 . . H

loop_
_atom_site_aniso_label
_atom_site_aniso_U_11
_atom_site_aniso_U_22
_atom_site_aniso_U_33
_atom_site_aniso_U_12
_atom_site_aniso_U_13
_atom_site_aniso_U_23
O1 0.0343(11) 0.0309(9) 0.0354(9) -0.0073(8) 0.0086(8) -0.0078(7)
O2 0.0250(9) 0.0301(9) 0.0212(7) -0.0013(7) 0.0008(7) -0.0037(7)
O3 0.0287(10) 0.0291(9) 0.0237(8) 0.0031(7) 0.0010(7) -0.0002(7)
O4 0.0263(10) 0.0336(9) 0.0271(8) 0.0022(8) -0.0033(7) -0.0042(7)
C1 0.0280(14) 0.0231(12) 0.0237(11) -0.0008(10) 0.0011(10) 0.0001(9)
C2 0.0229(13) 0.0224(12) 0.0224(11) 0.0023(10) 0.0032(9) 0.0009(9)
C3 0.0248(14) 0.0201(11) 0.0240(11) 0.0022(10) -0.0036(10) 0.0016(9)
C4 0.0276(14) 0.0207(11) 0.0234(11) 0.0023(10) -0.0047(10) -0.0018(9)
C5 0.0241(14) 0.0243(12) 0.0250(11) 0.0006(11) -0.0006(10) 0.0005(10)
C6 0.0235(14) 0.0284(13) 0.0280(12) -0.0030(11) 0.0012(10) 0.0010(10)
C7 0.0285(15) 0.0320(13) 0.0252(12) -0.0001(11) 0.0023(10) -0.0020(10)
C8 0.100(3) 0.0462(18) 0.0427(17) 0.0051(19) 0.0346(18) 0.0069(14)
C9 0.0315(18) 0.099(3) 0.0517(17) 0.0113(18) -0.0005(14) -0.0370(18)
C10 0.0392(18) 0.0531(18) 0.0452(16) -0.0064(15) 0.0109(13) -0.0180(14)
C11 0.0299(15) 0.0358(14) 0.0321(12) -0.0064(12) 0.0068(11) -0.0082(11)
C12 0.0290(15) 0.0302(13) 0.0258(12) -0.0052(11) -0.0005(10) -0.0061(10)
C13 0.0333(16) 0.0354(14) 0.0308(13) 0.0033(12) 0.0032(11) -0.0085(11)
C14 0.0292(15) 0.0482(16) 0.0250(12) 0.0061(12) 0.0024(10) -0.0019(11)
C15 0.0322(16) 0.0588(18) 0.0266(12) 0.0039(14) 0.0016(11) 0.0069(12)
C16 0.0360(17) 0.0488(16) 0.0319(13) 0.0127(13) 0.0026(12) 0.0104(12)
C17 0.0261(14) 0.0461(15) 0.0250(12) 0.0016(12) 0.0000(10) -0.0002(11)
C18 0.0241(14) 0.0243(12) 0.0265(12) -0.0011(10) -0.0006(10) 0.0003(10)
C19 0.0224(13) 0.0217(12) 0.0266(11) -0.0043(10) 0.0001(10) 0.0013(10)
C20 0.0242(14) 0.0210(12) 0.0274(12) -0.0016(10) 0.0019(10) -0.0005(9)
C21 0.0237(14) 0.0243(12) 0.0246(11) -0.0030(10) -0.0009(10) 0.0017(10)
C22 0.0235(14) 0.0233(12) 0.0288(12) 0.0015(10) 0.0011(10) 0.0013(10)
C23 0.0234(13) 0.0216(12) 0.0280(12) -0.0047(10) 0.0006(10) 0.0009(9)
C24 0.0225(13) 0.0247(12) 0.0235(11) -0.0020(10) -0.0002(10) -0.0003(10)
C25 0.0201(13) 0.0273(12) 0.0270(12) -0.0009(10) 0.0027(10) -0.0004(10)
C26 0.0294(16) 0.0586(19) 0.0530(17) -0.0065(14) 0.0092(13) -0.0207(15)
C27 0.0392(17) 0.0357(14) 0.0271(12) 0.0062(12) 0.0053(11) 0.0013(11)
C28 0.0498(19) 0.0313(14) 0.0305(13) 0.0052(13) 0.0007(12) 0.0008(11)
C29 0.0302(15) 0.0336(14) 0.0253(12) 0.0036(11) -0.0005(10) -0.0007(10)
C30 0.0254(14) 0.0316(13) 0.0226(11) 0.0004(11) -0.0019(10) 0.0012(10)
C31 0.0324(16) 0.0323(13) 0.0301(13) 0.0042(12) -0.0015(11) -0.0056(11)
C32 0.0371(17) 0.0468(16) 0.0285(13) 0.0059(13) 0.0021(11) -0.0076(12)
C33 0.0428(18) 0.0532(17) 0.0277(13) -0.0014(14) 0.0055(12) 0.0004(12)
C34 0.0438(17) 0.0376(15) 0.0272(12) -0.0048(13) 0.0004(11) 0.0024(11)
C35 0.0337(16) 0.0316(13) 0.0278(12) -0.0014(11) 0.0002(11) -0.0007(10)

loop_
_atom_type_symbol
_atom_type_description
_atom_type_scat_dispersion_real
_atom_type_scat_dispersion_imag
_atom_type_scat_source
C C 0.0033 0.0016 'International Tables Vol C Tables 4.2.6.8 and 6.1.1.4'
H H 0.0000 0.0000 'International Tables Vol C Tables 4.2.6.8 and 6.1.1.4'
O O 0.0106 0.0060 'International Tables Vol C Tables 4.2.6.8 and 6.1.1.4'

loop_
_geom_angle_atom_site_label_1
_geom_angle_atom_site_label_2
_geom_angle_atom_site_label_3
_geom_angle
C12 O1 C11 112.97(18)
C2 O2 C12 115.70(18)
C20 O3 C30 113.68(17)
C30 O4 C29 113.28(17)
C6 C1 C2 118.8(2)
C6 C1 C11 121.8(2)
C2 C1 C11 119.3(2)
O2 C2 C3 117.5(2)
O2 C2 C1 121.28(19)
C3 C2 C1 121.2(2)
C2 C3 C4 118.2(2)
C2 C3 C18 120.3(2)
C4 C3 C18 121.4(2)
C3 C4 C5 122.6(2)
C3 C4 H4 118.7
C5 C4 H4 118.7
C6 C5 C4 117.0(2)
C6 C5 C7 120.4(2)
C4 C5 C7 122.6(2)
C1 C6 C5 122.2(2)
C1 C6 H6 118.9
C5 C6 H6 118.9
C10 C7 C9 107.8(2)
C10 C7 C8 107.3(2)
C9 C7 C8 110.1(3)
C10 C7 C5 112.3(2)
C9 C7 C5 110.5(2)
C8 C7 C5 108.9(2)
C7 C8 H8A 109.5
C7 C8 H8B 109.5
H8A C8 H8B 109.5
C7 C8 H8C 109.5
H8A C8 H8C 109.5
H8B C8 H8C 109.5
C7 C9 H9A 109.5
C7 C9 H9B 109.5
H9A C9 H9B 109.5
C7 C9 H9C 109.5
H9A C9 H9C 109.5
H9B C9 H9C 109.5
C7 C10 H10A 109.5
C7 C10 H10B 109.5
H10A C10 H10B 109.5
C7 C10 H10C 109.5
H10A C10 H10C 109.5
H10B C10 H10C 109.5
O1 C11 C1 111.1(2)
O1 C11 H11A 109.4
C1 C11 H11A 109.4
O1 C11 H11B 109.4
C1 C11 H11B 109.4
H11A C11 H11B 108.0
O1 C12 O2 109.71(17)
O1 C12 C13 106.70(19)
O2 C12 C13 105.82(19)
O1 C12 C17 112.6(2)
O2 C12 C17 109.66(19)
C13 C12 C17 112.06(19)
C12 C13 C14 112.1(2)
C12 C13 H13A 109.2
C14 C13 H13A 109.2
C12 C13 H13B 109.2
C14 C13 H13B 109.2
H13A C13 H13B 107.9
C15 C14 C13 111.6(2)
C15 C14 H14A 109.3
C13 C14 H14A 109.3
C15 C14 H14B 109.3
C13 C14 H14B 109.3
H14A C14 H14B 108.0
C16 C15 C14 110.3(2)
C16 C15 H15A 109.6
C14 C15 H15A 109.6
C16 C15 H15B 109.6
C14 C15 H15B 109.6
H15A C15 H15B 108.1
C15 C16 C17 112.1(2)
C15 C16 H16A 109.2
C17 C16 H16A 109.2
C15 C16 H16B 109.2
C17 C16 H16B 109.2
H16A C16 H16B 107.9
C12 C17 C16 111.4(2)
C12 C17 H17A 109.4
C16 C17 H17A 109.4
C12 C17 H17B 109.4
C16 C17 H17B 109.4
H17A C17 H17B 108.0
C19 C18 C3 114.76(18)
C19 C18 H18A 108.6
C3 C18 H18A 108.6
C19 C18 H18B 108.6
C3 C18 H18B 108.6
H18A C18 H18B 107.6
C24 C19 C20 117.7(2)
C24 C19 C18 121.50(19)
C20 C19 C18 120.8(2)
O3 C20 C21 120.96(19)
O3 C20 C19 118.0(2)
C21 C20 C19 121.0(2)
C22 C21 C20 119.4(2)
C22 C21 C29 121.2(2)
C20 C21 C29 119.4(2)
C21 C22 C23 122.1(2)
C21 C22 H22 119.0
C23 C22 H22 119.0
C22 C23 C24 116.7(2)
C22 C23 C25 120.0(2)
C24 C23 C25 123.36(19)
C19 C24 C23 123.1(2)
C19 C24 H24 118.4
C23 C24 H24 118.4
C28 C25 C27 108.25(19)
C28 C25 C23 109.16(19)
C27 C25 C23 112.50(19)
C28 C25 C26 108.7(2)
C27 C25 C26 108.5(2)
C23 C25 C26 109.65(19)
C25 C26 H26A 109.5
C25 C26 H26B 109.5
H26A C26 H26B 109.5
C25 C26 H26C 109.5
H26A C26 H26C 109.5
H26B C26 H26C 109.5
C25 C27 H27A 109.5
C25 C27 H27B 109.5
H27A C27 H27B 109.5
C25 C27 H27C 109.5
H27A C27 H27C 109.5
H27B C27 H27C 109.5
C25 C28 H28A 109.5
C25 C28 H28B 109.5
H28A C28 H28B 109.5
C25 C28 H28C 109.5
H28A C28 H28C 109.5
H28B C28 H28C 109.5
O4 C29 C21 112.14(19)
O4 C29 H29A 109.2
C21 C29 H29A 109.2
O4 C29 H29B 109.2
C21 C29 H29B 109.2
H29A C29 H29B 107.9
O4 C30 O3 109.78(19)
O4 C30 C31 105.91(18)
O3 C30 C31 107.03(18)
O4 C30 C35 112.90(19)
O3 C30 C35 109.52(18)
C31 C30 C35 111.5(2)
C30 C31 C32 111.8(2)
C30 C31 H31A 109.3
C32 C31 H31A 109.3
C30 C31 H31B 109.3
C32 C31 H31B 109.3
H31A C31 H31B 107.9
C33 C32 C31 112.0(2)
C33 C32 H32A 109.2
C31 C32 H32A 109.2
C33 C32 H32B 109.2
C31 C32 H32B 109.2
H32A C32 H32B 107.9
C32 C33 C34 111.2(2)
C32 C33 H33A 109.4
C34 C33 H33A 109.4
C32 C33 H33B 109.4
C34 C33 H33B 109.4
H33A C33 H33B 108.0
C33 C34 C35 110.6(2)
C33 C34 H34A 109.5
C35 C34 H34A 109.5
C33 C34 H34B 109.5
C35 C34 H34B 109.5
H34A C34 H34B 108.1
C30 C35 C34 111.46(19)
C30 C35 H35A 109.3
C34 C35 H35A 109.3
C30 C35 H35B 109.3
C34 C35 H35B 109.3
H35A C35 H35B 108.0

loop_
_geom_bond_atom_site_label_1
_geom_bond_atom_site_label_2
_geom_bond_site_symmetry_2
_geom_bond_distance
_geom_bond_publ_flag
O1 C12 . 1.422(3) ?
O1 C11 . 1.432(3) ?
O2 C2 . 1.379(3) ?
O2 C12 . 1.439(3) ?
O3 C20 . 1.387(3) ?
O3 C30 . 1.436(3) ?
O4 C30 . 1.420(3) ?
O4 C29 . 1.430(3) ?
C1 C6 . 1.389(3) ?
C1 C2 . 1.392(3) ?
C1 C11 . 1.505(3) ?
C2 C3 . 1.391(3) ?
C3 C4 . 1.392(3) ?
C3 C18 . 1.513(3) ?
C4 C5 . 1.399(3) ?
C4 H4 . 0.9300 ?
C5 C6 . 1.395(3) ?
C5 C7 . 1.534(3) ?
C6 H6 . 0.9300 ?
C7 C10 . 1.523(3) ?
C7 C9 . 1.525(4) ?
C7 C8 . 1.528(4) ?
C8 H8A . 0.9600 ?
C8 H8B . 0.9600 ?
C8 H8C . 0.9600 ?
C9 H9A . 0.9600 ?
C9 H9B . 0.9600 ?
C9 H9C . 0.9600 ?
C10 H10A . 0.9600 ?
C10 H10B . 0.9600 ?
C10 H10C . 0.9600 ?
C11 H11A . 0.9700 ?
C11 H11B . 0.9700 ?
C12 C13 . 1.510(3) ?
C12 C17 . 1.523(3) ?
C13 C14 . 1.531(4) ?
C13 H13A . 0.9700 ?
C13 H13B . 0.9700 ?
C14 C15 . 1.531(3) ?
C14 H14A . 0.9700 ?
C14 H14B . 0.9700 ?
C15 C16 . 1.522(4) ?
C15 H15A . 0.9700 ?
C15 H15B . 0.9700 ?
C16 C17 . 1.524(4) ?
C16 H16A . 0.9700 ?
C16 H16B . 0.9700 ?
C17 H17A . 0.9700 ?
C17 H17B . 0.9700 ?
C18 C19 . 1.512(3) ?
C18 H18A . 0.9700 ?
C18 H18B . 0.9700 ?
C19 C24 . 1.393(3) ?
C19 C20 . 1.399(3) ?
C20 C21 . 1.395(3) ?
C21 C22 . 1.385(3) ?
C21 C29 . 1.508(3) ?
C22 C23 . 1.398(3) ?
C22 H22 . 0.9300 ?
C23 C24 . 1.404(3) ?
C23 C25 . 1.530(3) ?
C24 H24 . 0.9300 ?
C25 C28 . 1.529(3) ?
C25 C27 . 1.530(3) ?
C25 C26 . 1.534(3) ?
C26 H26A . 0.9600 ?
C26 H26B . 0.9600 ?
C26 H26C . 0.9600 ?
C27 H27A . 0.9600 ?
C27 H27B . 0.9600 ?
C27 H27C . 0.9600 ?
C28 H28A . 0.9600 ?
C28 H28B . 0.9600 ?
C28 H28C . 0.9600 ?
C29 H29A . 0.9700 ?
C29 H29B . 0.9700 ?
C30 C31 . 1.509(3) ?
C30 C35 . 1.523(3) ?
C31 C32 . 1.534(3) ?
C31 H31A . 0.9700 ?
C31 H31B . 0.9700 ?
C32 C33 . 1.526(4) ?
C32 H32A . 0.9700 ?
C32 H32B . 0.9700 ?
C33 C34 . 1.526(4) ?
C33 H33A . 0.9700 ?
C33 H33B . 0.9700 ?
C34 C35 . 1.529(3) ?
C34 H34A . 0.9700 ?
C34 H34B . 0.9700 ?
C35 H35A . 0.9700 ?
C35 H35B . 0.9700 ?

loop_
_cod_related_entry_id
_cod_related_entry_database
_cod_related_entry_code
1 ChemSpider 21134322
